data_7160118
loop_
_publ_author_name
'Gao, Guiya'
'Xie, Keyi'
'Shi, Minghui'
'Gao, Tao'
'Wang, Zedong'
'Zhang, Congcong'
'Wang, Zhentao'

_publ_section_title
;
 Direct trifluoromethylselenolations of electron-rich (hetero)aromatic
 rings with <i>N</i>-trifluoromethylselenolating saccharin.
;
_journal_issue 37
_journal_name_full 'Organic &amp; biomolecular chemistry'
_journal_page_first 7707
_journal_page_last 7714
_journal_paper_doi 10.1039/d4ob01134a
_journal_volume 22
_journal_year 2024
_chemical_formula_sum 'C14 H7 F6 N Se2'
_chemical_formula_weight 461.13
_space_group_crystal_system monoclinic
_space_group_IT_number 15
_space_group_name_Hall '-C 2yc'
_space_group_name_H-M_alt 'C 1 2/c 1'
_atom_sites_solution_hydrogens geom
_audit_creation_method SHELXL-2014/7
_audit_update_record
;
2024-06-17 deposited with the CCDC.	2024-08-28 downloaded from the CCDC.
;
_cell_angle_alpha 90
_cell_angle_beta 113.703(3)
_cell_angle_gamma 90
_cell_formula_units_Z 4
_cell_length_a 13.120(3)
_cell_length_b 15.873(4)
_cell_length_c 7.9225(17)
_cell_measurement_reflns_used 1943
_cell_measurement_temperature 296(2)
_cell_measurement_theta_max 26.38
_cell_measurement_theta_min 2.93
_cell_volume 1510.7(6)
_computing_cell_refinement 'Bruker SMART'
_computing_data_collection 'Bruker SMART'
_computing_data_reduction 'Bruker SAINT'
_computing_molecular_graphics 'Bruker SHELXTL'
_computing_publication_material 'Bruker SHELXTL'
_computing_structure_refinement 'SHELXL-2014/7 (Sheldrick, 2014)'
_computing_structure_solution 'Bruker SHELXTL'
_diffrn_ambient_temperature 296(2)
_diffrn_measured_fraction_theta_full 0.997
_diffrn_measured_fraction_theta_max 0.997
_diffrn_measurement_device_type 'CCD area detector'
_diffrn_measurement_method 'phi and omega scans'
_diffrn_radiation_type MoK\a
_diffrn_radiation_wavelength 0.71073
_diffrn_reflns_av_R_equivalents 0.0200
_diffrn_reflns_av_unetI/netI 0.0225
_diffrn_reflns_Laue_measured_fraction_full 0.997
_diffrn_reflns_Laue_measured_fraction_max 0.997
_diffrn_reflns_limit_h_max 14
_diffrn_reflns_limit_h_min -15
_diffrn_reflns_limit_k_max 18
_diffrn_reflns_limit_k_min -18
_diffrn_reflns_limit_l_max 9
_diffrn_reflns_limit_l_min -9
_diffrn_reflns_number 3795
_diffrn_reflns_point_group_measured_fraction_full 0.997
_diffrn_reflns_point_group_measured_fraction_max 0.997
_diffrn_reflns_theta_full 24.999
_diffrn_reflns_theta_max 24.999
_diffrn_reflns_theta_min 3.392
_exptl_absorpt_coefficient_mu 4.955
_exptl_absorpt_correction_type none
_exptl_crystal_colour YELLOW
_exptl_crystal_density_diffrn 2.027
_exptl_crystal_description BLOCK
_exptl_crystal_F_000 880
_exptl_crystal_size_max 0.240
_exptl_crystal_size_mid 0.220
_exptl_crystal_size_min 0.200
_refine_diff_density_max 0.354
_refine_diff_density_min -0.412
_refine_diff_density_rms 0.056
_refine_ls_extinction_method none
_refine_ls_goodness_of_fit_ref 1.054
_refine_ls_hydrogen_treatment constr
_refine_ls_matrix_type full
_refine_ls_number_parameters 105
_refine_ls_number_reflns 1335
_refine_ls_number_restraints 0
_refine_ls_restrained_S_all 1.054
_refine_ls_R_factor_all 0.0326
_refine_ls_R_factor_gt 0.0258
_refine_ls_shift/su_max 0.001
_refine_ls_shift/su_mean 0.000
_refine_ls_structure_factor_coef Fsqd
_refine_ls_weighting_details 'w=1/[\s^2^(Fo^2^)+(0.0442P)^2^+0.4839P] where P=(Fo^2^+2Fc^2^)/3'
_refine_ls_weighting_scheme calc
_refine_ls_wR_factor_gt 0.0699
_refine_ls_wR_factor_ref 0.0727
_reflns_Friedel_coverage 0.000
_reflns_number_gt 1127
_reflns_number_total 1335
_reflns_threshold_expression 'I > 2\s(I)'
_cod_data_source_file d4ob01134a2.cif
_cod_data_source_block 1_CCDC1
_cod_depositor_comments 'Adding full bibliography for 7160117--7160120.cif.'
_cod_original_sg_symbol_H-M 'C 2/c'
_cod_database_code 7160118
_shelx_shelxl_version_number 2014/7
_shelx_space_group_comment
; 
The symmetry employed for this shelxl refinement is uniquely defined 
by the following loop, which should always be used as a source of 
symmetry information in preference to the above space-group names. 
They are only intended as comments. 
;
_shelx_estimated_absorpt_t_min 0.383
_shelx_estimated_absorpt_t_max 0.437

loop_
_space_group_symop_operation_xyz
'x, y, z'
'-x, y, -z+1/2'
'x+1/2, y+1/2, z'
'-x+1/2, y+1/2, -z+1/2'
'-x, -y, -z'
'x, -y, z-1/2'
'-x+1/2, -y+1/2, -z'
'x+1/2, -y+1/2, z-1/2'

loop_
_atom_site_label
_atom_site_type_symbol
_atom_site_fract_x
_atom_site_fract_y
_atom_site_fract_z
_atom_site_U_iso_or_equiv
_atom_site_adp_type
_atom_site_occupancy
_atom_site_site_symmetry_order
_atom_site_calc_flag
_atom_site_refinement_flags_posn
_atom_site_refinement_flags_adp
_atom_site_refinement_flags_occupancy
_atom_site_disorder_assembly
_atom_site_disorder_group
Se1 Se 0.17887(2) 0.35065(2) 0.79843(4) 0.06171(17) Uani 1 1 d . . . . .
F3 F 0.03478(16) 0.40247(13) 0.4561(3) 0.0828(6) Uani 1 1 d . . . . .
F1 F 0.01229(18) 0.27553(13) 0.5221(3) 0.0874(7) Uani 1 1 d . . . . .
F2 F 0.14433(18) 0.30976(15) 0.4411(3) 0.0886(6) Uani 1 1 d . . . . .
N1 N 0.5000 0.61040(19) 0.7500 0.0466(7) Uani 1 2 d S T P . .
H1 H 0.5000 0.6646 0.7500 0.056 Uiso 1 2 calc R U P . .
C6 C 0.44626(19) 0.47542(14) 0.7550(3) 0.0360(5) Uani 1 1 d . . . . .
C7 C 0.3751(2) 0.41237(16) 0.7640(3) 0.0418(6) Uani 1 1 d . . . . .
H7 H 0.3940 0.3559 0.7645 0.050 Uiso 1 1 calc R U . . .
C5 C 0.4157(2) 0.56103(15) 0.7565(3) 0.0407(6) Uani 1 1 d . . . . .
C2 C 0.2756(2) 0.43534(17) 0.7722(3) 0.0453(6) Uani 1 1 d . . . . .
C4 C 0.3151(2) 0.58358(18) 0.7641(4) 0.0499(7) Uani 1 1 d . . . . .
H4 H 0.2955 0.6399 0.7637 0.060 Uiso 1 1 calc R U . . .
C3 C 0.2457(2) 0.52047(18) 0.7722(4) 0.0513(7) Uani 1 1 d . . . . .
H3 H 0.1781 0.5341 0.7778 0.062 Uiso 1 1 calc R U . . .
C1 C 0.0882(3) 0.33462(18) 0.5397(4) 0.0538(7) Uani 1 1 d . . . . .

loop_
_atom_site_aniso_label
_atom_site_aniso_U_11
_atom_site_aniso_U_22
_atom_site_aniso_U_33
_atom_site_aniso_U_23
_atom_site_aniso_U_13
_atom_site_aniso_U_12
Se1 0.0536(2) 0.0812(3) 0.0494(2) 0.01476(14) 0.01979(16) -0.01077(15)
F3 0.0782(13) 0.0765(13) 0.0679(12) 0.0120(10) 0.0024(10) 0.0095(11)
F1 0.0802(13) 0.0850(14) 0.0939(15) -0.0113(11) 0.0318(12) -0.0391(11)
F2 0.0944(15) 0.1035(15) 0.0850(14) -0.0239(12) 0.0537(12) -0.0091(13)
N1 0.0522(19) 0.0297(15) 0.0489(18) 0.000 0.0111(15) 0.000
C6 0.0371(12) 0.0373(13) 0.0264(11) -0.0013(10) 0.0053(10) 0.0005(10)
C7 0.0428(14) 0.0406(14) 0.0359(13) 0.0035(10) 0.0096(11) 0.0027(11)
C5 0.0421(14) 0.0403(14) 0.0303(12) -0.0006(10) 0.0048(10) 0.0013(11)
C2 0.0424(14) 0.0535(16) 0.0346(13) 0.0019(11) 0.0098(11) -0.0018(12)
C4 0.0499(16) 0.0447(15) 0.0464(15) -0.0042(12) 0.0102(12) 0.0113(13)
C3 0.0417(14) 0.0653(19) 0.0426(15) -0.0024(13) 0.0126(12) 0.0095(14)
C1 0.0514(16) 0.0541(17) 0.0586(18) -0.0014(14) 0.0247(14) -0.0078(14)

loop_
_atom_type_symbol
_atom_type_description
_atom_type_scat_dispersion_real
_atom_type_scat_dispersion_imag
_atom_type_scat_source
C C 0.0033 0.0016 'International Tables Vol C Tables 4.2.6.8 and 6.1.1.4'
H H 0.0000 0.0000 'International Tables Vol C Tables 4.2.6.8 and 6.1.1.4'
F F 0.0171 0.0103 'International Tables Vol C Tables 4.2.6.8 and 6.1.1.4'
N N 0.0061 0.0033 'International Tables Vol C Tables 4.2.6.8 and 6.1.1.4'
Se Se -0.0929 2.2259 'International Tables Vol C Tables 4.2.6.8 and 6.1.1.4'

loop_
_geom_angle_atom_site_label_1
_geom_angle_atom_site_label_2
_geom_angle_atom_site_label_3
_geom_angle
_geom_angle_site_symmetry_1
_geom_angle_site_symmetry_3
_geom_angle_publ_flag
C2 Se1 C1 97.44(11) . . ?
C5 N1 C5 110.4(3) 2_656 . ?
C5 N1 H1 124.8 2_656 . ?
C5 N1 H1 124.8 . . ?
C7 C6 C5 119.5(2) . . ?
C7 C6 C6 133.94(14) . 2_656 ?
C5 C6 C6 106.60(14) . 2_656 ?
C2 C7 C6 118.6(2) . . ?
C2 C7 H7 120.7 . . ?
C6 C7 H7 120.7 . . ?
N1 C5 C4 130.3(2) . . ?
N1 C5 C6 108.2(2) . . ?
C4 C5 C6 121.5(2) . . ?
C7 C2 C3 121.5(3) . . ?
C7 C2 Se1 119.9(2) . . ?
C3 C2 Se1 118.5(2) . . ?
C3 C4 C5 118.2(3) . . ?
C3 C4 H4 120.9 . . ?
C5 C4 H4 120.9 . . ?
C4 C3 C2 120.7(3) . . ?
C4 C3 H3 119.7 . . ?
C2 C3 H3 119.7 . . ?
F3 C1 F1 107.4(3) . . ?
F3 C1 F2 104.9(3) . . ?
F1 C1 F2 107.3(2) . . ?
F3 C1 Se1 113.9(2) . . ?
F1 C1 Se1 108.6(2) . . ?
F2 C1 Se1 114.4(2) . . ?

loop_
_geom_bond_atom_site_label_1
_geom_bond_atom_site_label_2
_geom_bond_distance
_geom_bond_site_symmetry_2
_geom_bond_publ_flag
Se1 C2 1.916(3) . ?
Se1 C1 1.929(3) . ?
F3 C1 1.310(3) . ?
F1 C1 1.334(3) . ?
F2 C1 1.330(3) . ?
N1 C5 1.373(3) 2_656 ?
N1 C5 1.373(3) . ?
N1 H1 0.8600 . ?
C6 C7 1.390(3) . ?
C6 C5 1.418(3) . ?
C6 C6 1.444(5) 2_656 ?
C7 C2 1.382(4) . ?
C7 H7 0.9300 . ?
C5 C4 1.392(4) . ?
C2 C3 1.407(4) . ?
C4 C3 1.373(4) . ?
C4 H4 0.9300 . ?
C3 H3 0.9300 . ?

loop_
_geom_torsion_atom_site_label_1
_geom_torsion_atom_site_label_2
_geom_torsion_atom_site_label_3
_geom_torsion_atom_site_label_4
_geom_torsion
_geom_torsion_site_symmetry_1
_geom_torsion_site_symmetry_2
_geom_torsion_site_symmetry_3
_geom_torsion_site_symmetry_4
_geom_torsion_publ_flag
C5 C6 C7 C2 0.7(3) . . . . ?
C6 C6 C7 C2 -179.9(3) 2_656 . . . ?
C5 N1 C5 C4 -180.0(3) 2_656 . . . ?
C5 N1 C5 C6 0.28(11) 2_656 . . . ?
C7 C6 C5 N1 178.87(18) . . . . ?
C6 C6 C5 N1 -0.7(3) 2_656 . . . ?
C7 C6 C5 C4 -0.9(3) . . . . ?
C6 C6 C5 C4 179.5(2) 2_656 . . . ?
C6 C7 C2 C3 -0.2(4) . . . . ?
C6 C7 C2 Se1 -176.57(17) . . . . ?
N1 C5 C4 C3 -179.1(2) . . . . ?
C6 C5 C4 C3 0.7(4) . . . . ?
C5 C4 C3 C2 -0.2(4) . . . . ?
C7 C2 C3 C4 0.0(4) . . . . ?
Se1 C2 C3 C4 176.4(2) . . . . ?
